data_7109550
loop_
_publ_author_name
'Jianwei Cao'
'Yanfei Gao'
'Yanqin Wang'
'Chunfang Du'
'Zhiliang Liu'

_publ_section_title
;
 A microporous metal-organic open framework containing uncoordinated
 carbonyl groups as postsynthetic modification sites for cation exchange
 and Tb3+ sensing
;
_journal_name_full Chem.Commun.
_journal_page_first 6897
_journal_paper_doi 10.1039/c3cc43168a
_journal_volume 49
_journal_year 2013
_chemical_formula_sum 'C54 H34 N2 O18 Zn3'
_chemical_formula_weight 1194.94
_chemical_name_systematic
; 
 ? 
;
_space_group_IT_number 2
_symmetry_cell_setting triclinic
_symmetry_space_group_name_Hall '-P 1'
_symmetry_space_group_name_H-M 'P -1'
_atom_sites_solution_hydrogens geom
_atom_sites_solution_primary direct
_atom_sites_solution_secondary difmap
_audit_creation_method SHELXL-97
_cell_angle_alpha 100.836(10)
_cell_angle_beta 90.736(9)
_cell_angle_gamma 113.420(12)
_cell_formula_units_Z 1
_cell_length_a 10.2304(13)
_cell_length_b 10.5293(13)
_cell_length_c 13.0853(14)
_cell_measurement_reflns_used 1170
_cell_measurement_temperature 153(2)
_cell_measurement_theta_max 28.3817
_cell_measurement_theta_min 2.5664
_cell_volume 1264.3(3)
_computing_structure_refinement 'SHELXL-97 (Sheldrick, 1997)'
_computing_structure_solution 'SHELXS-97 (Sheldrick, 1990)'
_diffrn_ambient_temperature 153(2)
_diffrn_measured_fraction_theta_full 0.998
_diffrn_measured_fraction_theta_max 0.998
_diffrn_measurement_device_type 'Xcalibur, Eos, Gemini'
_diffrn_measurement_method 'phi and omega scans'
_diffrn_radiation_monochromator graphite
_diffrn_radiation_source 'fine-focus sealed tube'
_diffrn_radiation_type MoK\a
_diffrn_radiation_wavelength 0.71073
_diffrn_reflns_av_R_equivalents 0.1044
_diffrn_reflns_av_sigmaI/netI 0.2099
_diffrn_reflns_limit_h_max 6
_diffrn_reflns_limit_h_min -12
_diffrn_reflns_limit_k_max 12
_diffrn_reflns_limit_k_min -12
_diffrn_reflns_limit_l_max 15
_diffrn_reflns_limit_l_min -15
_diffrn_reflns_number 7884
_diffrn_reflns_theta_full 25.00
_diffrn_reflns_theta_max 25.00
_diffrn_reflns_theta_min 2.57
_diffrn_standards_decay_% none
_diffrn_standards_interval_count none
_diffrn_standards_interval_time none
_diffrn_standards_number none
_exptl_absorpt_coefficient_mu 1.490
_exptl_absorpt_correction_T_max 1.00000
_exptl_absorpt_correction_T_min 0.54769
_exptl_absorpt_correction_type multi-scan
_exptl_absorpt_process_details multi-scan
_exptl_crystal_colour white
_exptl_crystal_density_diffrn 1.564
_exptl_crystal_density_method 'not measured'
_exptl_crystal_description bulk
_exptl_crystal_F_000 602
_exptl_crystal_size_max 0.04
_exptl_crystal_size_mid 0.02
_exptl_crystal_size_min 0.01
_platon_squeeze_details
;
;
_refine_diff_density_max 1.346
_refine_diff_density_min -0.923
_refine_diff_density_rms 0.143
_refine_ls_extinction_method none
_refine_ls_goodness_of_fit_ref 0.990
_refine_ls_hydrogen_treatment constr
_refine_ls_matrix_type full
_refine_ls_number_parameters 350
_refine_ls_number_reflns 4462
_refine_ls_number_restraints 371
_refine_ls_restrained_S_all 0.966
_refine_ls_R_factor_all 0.1550
_refine_ls_R_factor_gt 0.0847
_refine_ls_shift/su_max 0.001
_refine_ls_shift/su_mean 0.000
_refine_ls_structure_factor_coef Fsqd
_refine_ls_weighting_details 'calc w=1/[\s^2^(Fo^2^)+(0.0513P)^2^+0.0000P] where P=(Fo^2^+2Fc^2^)/3'
_refine_ls_weighting_scheme calc
_refine_ls_wR_factor_gt 0.1663
_refine_ls_wR_factor_ref 0.2144
_reflns_number_gt 2243
_reflns_number_total 4462
_reflns_threshold_expression >2sigma(I)
_cod_data_source_file c3cc43168a.txt
_cod_data_source_block liu20120101c
_cod_original_sg_symbol_H-M P-1
_cod_database_code 7109550

loop_
_symmetry_equiv_pos_as_xyz
'x, y, z'
'-x, -y, -z'

loop_
_atom_site_label
_atom_site_type_symbol
_atom_site_fract_x
_atom_site_fract_y
_atom_site_fract_z
_atom_site_U_iso_or_equiv
_atom_site_adp_type
_atom_site_occupancy
_atom_site_symmetry_multiplicity
_atom_site_calc_flag
_atom_site_refinement_flags
C1 C 1.4198(10) 0.6931(9) 1.3858(6) 0.0259(19) Uani 1 1 d U
C2 C 1.3269(9) 0.5893(8) 1.2930(6) 0.0273(19) Uani 1 1 d U
C3 C 1.3501(10) 0.4696(9) 1.2508(6) 0.036(2) Uani 1 1 d U
H3 H 1.4205 0.4511 1.2827 0.043 Uiso 1 1 calc R
C4 C 1.2116(11) 0.6051(10) 1.2499(7) 0.045(3) Uani 1 1 d U
H4 H 1.1874 0.6784 1.2819 0.053 Uiso 1 1 calc R
C5 C 1.2667(11) 0.3761(10) 1.1594(6) 0.041(2) Uani 1 1 d U
H5 H 1.2854 0.2983 1.1298 0.050 Uiso 1 1 calc R
C6 C 1.1564(10) 0.3987(10) 1.1127(6) 0.034(2) Uani 1 1 d U
C7 C 0.7365(11) -0.4353(10) 0.4785(7) 0.040(2) Uani 1 1 d U
H7 H 0.6430 -0.4756 0.4472 0.048 Uiso 1 1 calc R
C8 C 1.0815(10) 0.3098(9) 1.0104(6) 0.0296(19) Uani 1 1 d U
C9 C 1.1628(11) 0.3050(9) 0.9251(6) 0.036(2) Uani 1 1 d U
H9 H 1.2616 0.3555 0.9353 0.043 Uiso 1 1 calc R
C10 C 1.0990(10) 0.2264(9) 0.8253(6) 0.0285(19) Uani 1 1 d U
C11 C 1.1950(10) 0.2187(10) 0.7420(6) 0.033(2) Uani 1 1 d U
C12 C 0.9523(10) 0.1471(9) 0.8087(6) 0.031(2) Uani 1 1 d U
C13 C 0.8767(10) 0.0670(10) 0.7034(7) 0.036(2) Uani 1 1 d U
C14 C 0.8723(10) 0.1488(9) 0.8941(6) 0.035(2) Uani 1 1 d U
H14 H 0.7740 0.0951 0.8848 0.042 Uiso 1 1 calc R
C15 C 0.9360(10) 0.2291(9) 0.9932(6) 0.033(2) Uani 1 1 d U
C16 C 0.5439(10) 0.1574(10) 1.3192(6) 0.032(2) Uani 1 1 d U
C17 C 0.8166(13) 0.1155(12) 1.1374(8) 0.068(4) Uani 1 1 d U
H17 H 0.8683 0.0595 1.1267 0.081 Uiso 1 1 calc R
C18 C 0.7178(14) 0.0942(12) 1.2109(8) 0.069(4) Uani 1 1 d U
H18 H 0.7000 0.0204 1.2455 0.083 Uiso 1 1 calc R
C19 C 0.6461(10) 0.1801(10) 1.2335(6) 0.034(2) Uani 1 1 d U
C20 C 0.6687(12) 0.2824(10) 1.1776(7) 0.052(3) Uani 1 1 d U
H20 H 0.6196 0.3406 1.1908 0.062 Uiso 1 1 calc R
C21 C 0.7648(13) 0.3019(10) 1.1003(7) 0.054(3) Uani 1 1 d U
H21 H 0.7786 0.3717 1.0622 0.065 Uiso 1 1 calc R
C22 C 0.8388(10) 0.2159(9) 1.0814(6) 0.031(2) Uani 1 1 d U
C24 C 0.8187(11) -0.5128(10) 0.4616(7) 0.043(2) Uani 1 1 d U
H24 H 0.7811 -0.6021 0.4177 0.051 Uiso 1 1 calc R
C25 C 0.9535(11) -0.4598(11) 0.5083(7) 0.040(2) Uani 1 1 d U
C26 C 1.0033(14) -0.3249(13) 0.5690(10) 0.089(4) Uani 1 1 d U
H26 H 1.0969 -0.2815 0.6003 0.107 Uiso 1 1 calc R
C27 C 0.9138(14) -0.2530(13) 0.5839(10) 0.079(4) Uani 1 1 d U
H27 H 0.9472 -0.1642 0.6283 0.095 Uiso 1 1 calc R
C1A C 1.1324(10) 0.5139(10) 1.1605(6) 0.041(2) Uani 1 1 d U
H1A H 1.0594 0.5311 1.1310 0.049 Uiso 1 1 calc R
N1 N 0.7844(9) -0.3075(8) 0.5367(5) 0.0350(18) Uani 1 1 d U
O1 O 1.1712(8) 0.1108(7) 0.6775(5) 0.0516(19) Uani 1 1 d U
O2 O 1.3037(8) 0.3375(7) 0.7420(5) 0.061(2) Uani 1 1 d U
H2 H 1.3477 0.3273 0.6914 0.091 Uiso 1 1 calc R
O3 O 0.7923(7) -0.0587(6) 0.6946(4) 0.0392(16) Uani 1 1 d U
O4 O 0.8997(8) 0.1378(7) 0.6315(4) 0.0476(19) Uani 1 1 d U
O5 O 1.5334(7) 0.6843(6) 1.4163(4) 0.0361(15) Uani 1 1 d U
O6 O 1.3815(7) 0.7903(6) 1.4286(4) 0.0355(15) Uani 1 1 d U
O7 O 0.4963(8) 0.2513(6) 1.3490(4) 0.0416(17) Uani 1 1 d U
O8 O 0.5152(7) 0.0476(6) 1.3541(4) 0.0388(16) Uani 1 1 d U
O9 O 0.7062(6) -0.0217(6) 0.4946(4) 0.0287(13) Uani 1 1 d U
Zn1 Zn 0.5000 0.0000 0.5000 0.0304(4) Uani 1 2 d SU
Zn2 Zn 0.65810(12) -0.19524(11) 0.56107(7) 0.0308(3) Uani 1 1 d U

loop_
_atom_site_aniso_label
_atom_site_aniso_U_11
_atom_site_aniso_U_22
_atom_site_aniso_U_33
_atom_site_aniso_U_23
_atom_site_aniso_U_13
_atom_site_aniso_U_12
C1 0.034(5) 0.025(5) 0.021(4) 0.009(3) 0.006(3) 0.012(4)
C2 0.015(5) 0.022(4) 0.040(4) 0.004(3) -0.002(3) 0.004(4)
C3 0.027(6) 0.042(6) 0.040(5) -0.008(4) -0.010(4) 0.022(4)
C4 0.045(7) 0.039(6) 0.048(5) -0.012(4) -0.012(4) 0.024(5)
C5 0.050(7) 0.038(6) 0.035(5) -0.006(4) -0.004(4) 0.024(5)
C6 0.035(6) 0.040(5) 0.024(4) 0.006(3) 0.003(3) 0.013(4)
C7 0.035(6) 0.038(5) 0.051(5) -0.005(4) -0.015(4) 0.025(4)
C8 0.036(5) 0.031(5) 0.025(4) 0.009(3) 0.007(3) 0.016(4)
C9 0.036(5) 0.038(5) 0.034(4) 0.003(4) 0.003(4) 0.017(4)
C10 0.030(4) 0.040(5) 0.025(4) 0.002(3) 0.002(3) 0.025(4)
C11 0.028(5) 0.041(5) 0.036(4) 0.012(4) 0.007(4) 0.020(4)
C12 0.027(5) 0.031(5) 0.032(4) 0.000(3) 0.004(3) 0.013(4)
C13 0.032(6) 0.035(5) 0.039(4) -0.009(4) 0.000(4) 0.020(4)
C14 0.031(5) 0.035(5) 0.033(4) 0.005(4) 0.011(4) 0.009(4)
C15 0.039(5) 0.028(5) 0.031(4) 0.004(3) 0.010(4) 0.012(4)
C16 0.024(5) 0.039(5) 0.029(4) 0.008(4) 0.003(4) 0.007(4)
C17 0.089(9) 0.076(8) 0.085(7) 0.047(6) 0.054(7) 0.067(7)
C18 0.095(10) 0.078(8) 0.073(7) 0.041(6) 0.046(6) 0.063(7)
C19 0.027(6) 0.042(6) 0.028(4) 0.002(4) 0.009(4) 0.011(4)
C20 0.066(8) 0.055(7) 0.055(6) 0.017(5) 0.030(5) 0.042(6)
C21 0.080(8) 0.056(7) 0.054(6) 0.038(5) 0.038(5) 0.043(6)
C22 0.033(6) 0.030(5) 0.029(4) 0.001(4) 0.005(4) 0.014(4)
C24 0.042(6) 0.035(5) 0.044(5) -0.013(4) -0.007(4) 0.019(4)
C25 0.032(5) 0.045(5) 0.044(5) -0.001(4) -0.005(4) 0.022(4)
C26 0.048(7) 0.073(8) 0.130(9) -0.046(7) -0.048(7) 0.040(6)
C27 0.052(7) 0.062(7) 0.112(8) -0.037(6) -0.035(6) 0.037(6)
C1A 0.037(6) 0.048(6) 0.037(5) -0.007(4) -0.013(4) 0.026(5)
N1 0.031(4) 0.034(4) 0.041(4) -0.005(3) 0.003(3) 0.020(4)
O1 0.053(5) 0.048(4) 0.051(4) -0.003(3) 0.008(3) 0.024(4)
O2 0.045(5) 0.056(5) 0.060(5) -0.004(4) 0.018(4) 0.007(4)
O3 0.043(5) 0.033(4) 0.036(3) 0.006(3) -0.005(3) 0.010(3)
O4 0.058(5) 0.043(4) 0.034(3) 0.007(3) -0.004(3) 0.013(3)
O5 0.032(4) 0.046(4) 0.038(3) 0.004(3) -0.002(3) 0.026(3)
O6 0.034(4) 0.029(4) 0.043(3) -0.001(3) 0.000(3) 0.017(3)
O7 0.063(5) 0.032(4) 0.037(3) 0.000(3) 0.008(3) 0.030(3)
O8 0.049(5) 0.041(4) 0.031(3) 0.011(3) 0.008(3) 0.022(3)
O9 0.020(3) 0.031(3) 0.035(3) 0.002(2) 0.001(3) 0.013(3)
Zn1 0.0330(10) 0.0288(9) 0.0301(8) 0.0053(6) 0.0024(7) 0.0135(7)
Zn2 0.0295(7) 0.0325(7) 0.0351(6) 0.0048(5) 0.0041(5) 0.0184(5)

loop_
_atom_type_symbol
_atom_type_description
_atom_type_scat_dispersion_real
_atom_type_scat_dispersion_imag
_atom_type_scat_source
C C 0.0033 0.0016 'International Tables Vol C Tables 4.2.6.8 and 6.1.1.4'
H H 0.0000 0.0000 'International Tables Vol C Tables 4.2.6.8 and 6.1.1.4'
N N 0.0061 0.0033 'International Tables Vol C Tables 4.2.6.8 and 6.1.1.4'
O O 0.0106 0.0060 'International Tables Vol C Tables 4.2.6.8 and 6.1.1.4'
Zn Zn 0.2839 1.4301 'International Tables Vol C Tables 4.2.6.8 and 6.1.1.4'

loop_
_geom_angle_atom_site_label_1
_geom_angle_atom_site_label_2
_geom_angle_atom_site_label_3
_geom_angle
_geom_angle_site_symmetry_1
_geom_angle_site_symmetry_3
O5 C1 O6 123.4(8) . .
O5 C1 C2 119.6(8) . .
O6 C1 C2 117.0(8) . .
C4 C2 C3 118.2(8) . .
C4 C2 C1 121.4(8) . .
C3 C2 C1 120.3(8) . .
C2 C3 C5 119.8(9) . .
C2 C3 H3 120.1 . .
C5 C3 H3 120.1 . .
C1A C4 C2 120.8(9) . .
C1A C4 H4 119.6 . .
C2 C4 H4 119.6 . .
C6 C5 C3 121.0(9) . .
C6 C5 H5 119.5 . .
C3 C5 H5 119.5 . .
C1A C6 C5 117.0(8) . .
C1A C6 C8 122.5(9) . .
C5 C6 C8 120.2(9) . .
N1 C7 C24 122.9(9) . .
N1 C7 H7 118.6 . .
C24 C7 H7 118.6 . .
C15 C8 C9 117.4(8) . .
C15 C8 C6 124.0(8) . .
C9 C8 C6 118.5(8) . .
C10 C9 C8 121.8(9) . .
C10 C9 H9 119.1 . .
C8 C9 H9 119.1 . .
C12 C10 C9 120.2(8) . .
C12 C10 C11 121.7(7) . .
C9 C10 C11 117.7(8) . .
O1 C11 O2 122.8(9) . .
O1 C11 C10 122.4(9) . .
O2 C11 C10 114.7(8) . .
C10 C12 C14 117.9(7) . .
C10 C12 C13 122.9(8) . .
C14 C12 C13 119.1(8) . .
O3 C13 O4 126.0(8) . .
O3 C13 C12 118.0(8) . .
O4 C13 C12 116.0(8) . .
C12 C14 C15 121.7(8) . .
C12 C14 H14 119.1 . .
C15 C14 H14 119.1 . .
C8 C15 C14 120.9(8) . .
C8 C15 C22 122.2(7) . .
C14 C15 C22 116.8(8) . .
O8 C16 O7 125.7(8) . .
O8 C16 C19 116.8(8) . .
O7 C16 C19 117.5(8) . .
C22 C17 C18 121.0(10) . .
C22 C17 H17 119.5 . .
C18 C17 H17 119.5 . .
C19 C18 C17 121.2(10) . .
C19 C18 H18 119.4 . .
C17 C18 H18 119.4 . .
C20 C19 C18 118.0(9) . .
C20 C19 C16 122.7(9) . .
C18 C19 C16 119.3(9) . .
C19 C20 C21 121.4(10) . .
C19 C20 H20 119.3 . .
C21 C20 H20 119.3 . .
C22 C21 C20 119.2(9) . .
C22 C21 H21 120.4 . .
C20 C21 H21 120.4 . .
C17 C22 C21 119.2(9) . .
C17 C22 C15 120.8(9) . .
C21 C22 C15 119.9(8) . .
C25 C24 C7 120.4(9) . .
C25 C24 H24 119.8 . .
C7 C24 H24 119.8 . .
C24 C25 C26 116.3(10) . .
C24 C25 C25 122.0(11) . 2_746
C26 C25 C25 121.6(12) . 2_746
C25 C26 C27 120.3(12) . .
C25 C26 H26 119.8 . .
C27 C26 H26 119.8 . .
N1 C27 C26 121.5(11) . .
N1 C27 H27 119.3 . .
C26 C27 H27 119.3 . .
C6 C1A C4 122.8(9) . .
C6 C1A H1A 118.6 . .
C4 C1A H1A 118.6 . .
C27 N1 C7 118.5(9) . .
C27 N1 Zn2 119.6(7) . .
C7 N1 Zn2 121.8(7) . .
C11 O2 H2 109.5 . .
C13 O3 Zn2 127.4(6) . .
C1 O5 Zn2 123.2(5) . 1_666
C1 O6 Zn1 131.4(6) . 1_666
C16 O7 Zn2 113.6(6) . 2_657
C16 O8 Zn1 135.5(6) . 1_556
Zn2 O9 Zn1 100.1(2) . .
O8 Zn1 O8 180.000(1) 1_554 2_657
O8 Zn1 O6 88.2(2) 1_554 1_444
O8 Zn1 O6 91.8(2) 2_657 1_444
O8 Zn1 O6 91.8(2) 1_554 2_767
O8 Zn1 O6 88.2(2) 2_657 2_767
O6 Zn1 O6 180.0(2) 1_444 2_767
O8 Zn1 O9 89.0(2) 1_554 2_656
O8 Zn1 O9 91.0(2) 2_657 2_656
O6 Zn1 O9 86.4(2) 1_444 2_656
O6 Zn1 O9 93.6(2) 2_767 2_656
O8 Zn1 O9 91.0(2) 1_554 .
O8 Zn1 O9 89.0(2) 2_657 .
O6 Zn1 O9 93.6(2) 1_444 .
O6 Zn1 O9 86.4(2) 2_767 .
O9 Zn1 O9 180.0(3) 2_656 .
O7 Zn2 O9 122.3(2) 2_657 .
O7 Zn2 N1 119.1(3) 2_657 .
O9 Zn2 N1 118.5(3) . .
O7 Zn2 O3 87.8(2) 2_657 .
O9 Zn2 O3 88.1(2) . .
N1 Zn2 O3 91.6(3) . .
O7 Zn2 O5 97.0(2) 2_657 1_444
O9 Zn2 O5 85.9(2) . 1_444
N1 Zn2 O5 89.5(3) . 1_444
O3 Zn2 O5 173.7(2) . 1_444

loop_
_geom_bond_atom_site_label_1
_geom_bond_atom_site_label_2
_geom_bond_distance
_geom_bond_site_symmetry_2
C1 O5 1.267(11) .
C1 O6 1.274(10) .
C1 C2 1.490(11) .
C2 C4 1.382(13) .
C2 C3 1.390(11) .
C3 C5 1.411(11) .
C3 H3 0.9300 .
C4 C1A 1.372(11) .
C4 H4 0.9300 .
C5 C6 1.398(13) .
C5 H5 0.9300 .
C6 C1A 1.370(12) .
C6 C8 1.479(11) .
C7 N1 1.308(10) .
C7 C24 1.381(13) .
C7 H7 0.9300 .
C8 C15 1.380(12) .
C8 C9 1.405(11) .
C9 C10 1.399(11) .
C9 H9 0.9300 .
C10 C12 1.387(12) .
C10 C11 1.489(11) .
C11 O1 1.214(10) .
C11 O2 1.302(10) .
C12 C14 1.395(11) .
C12 C13 1.492(11) .
C13 O3 1.242(10) .
C13 O4 1.275(10) .
C14 C15 1.395(11) .
C14 H14 0.9300 .
C15 C22 1.523(11) .
C16 O8 1.250(10) .
C16 O7 1.269(11) .
C16 C19 1.529(11) .
C17 C22 1.346(12) .
C17 C18 1.387(13) .
C17 H17 0.9300 .
C18 C19 1.369(14) .
C18 H18 0.9300 .
C19 C20 1.362(12) .
C20 C21 1.405(12) .
C20 H20 0.9300 .
C21 C22 1.386(13) .
C21 H21 0.9300 .
C24 C25 1.351(14) .
C24 H24 0.9300 .
C25 C26 1.378(14) .
C25 C25 1.499(19) 2_746
C26 C27 1.396(17) .
C26 H26 0.9300 .
C27 N1 1.305(13) .
C27 H27 0.9300 .
C1A H1A 0.9300 .
N1 Zn2 2.062(8) .
O2 H2 0.8200 .
O3 Zn2 2.105(6) .
O5 Zn2 2.139(6) 1_666
O6 Zn1 2.070(6) 1_666
O7 Zn2 1.948(6) 2_657
O8 Zn1 2.055(5) 1_556
O9 Zn2 2.057(6) .
O9 Zn1 2.211(6) .
Zn1 O8 2.055(5) 1_554
Zn1 O8 2.055(5) 2_657
Zn1 O6 2.070(6) 1_444
Zn1 O6 2.070(6) 2_767
Zn1 O9 2.211(6) 2_656
Zn2 O7 1.948(6) 2_657
Zn2 O5 2.139(6) 1_444

loop_
_geom_torsion_atom_site_label_1
_geom_torsion_atom_site_label_2
_geom_torsion_atom_site_label_3
_geom_torsion_atom_site_label_4
_geom_torsion
_geom_torsion_site_symmetry_1
_geom_torsion_site_symmetry_4
O5 C1 C2 C4 -172.3(8) . .
O6 C1 C2 C4 5.5(12) . .
O5 C1 C2 C3 11.1(12) . .
O6 C1 C2 C3 -171.1(8) . .
C4 C2 C3 C5 6.8(13) . .
C1 C2 C3 C5 -176.4(8) . .
C3 C2 C4 C1A -7.5(14) . .
C1 C2 C4 C1A 175.8(8) . .
C2 C3 C5 C6 -2.8(14) . .
C3 C5 C6 C1A -0.8(14) . .
C3 C5 C6 C8 172.7(8) . .
C1A C6 C8 C15 -64.9(13) . .
C5 C6 C8 C15 121.9(11) . .
C1A C6 C8 C9 115.9(11) . .
C5 C6 C8 C9 -57.3(12) . .
C15 C8 C9 C10 2.5(13) . .
C6 C8 C9 C10 -178.2(8) . .
C8 C9 C10 C12 -1.8(14) . .
C8 C9 C10 C11 -175.2(8) . .
C12 C10 C11 O1 -32.8(14) . .
C9 C10 C11 O1 140.6(10) . .
C12 C10 C11 O2 145.2(10) . .
C9 C10 C11 O2 -41.4(12) . .
C9 C10 C12 C14 -0.1(13) . .
C11 C10 C12 C14 173.1(8) . .
C9 C10 C12 C13 176.7(8) . .
C11 C10 C12 C13 -10.1(14) . .
C10 C12 C13 O3 130.8(10) . .
C14 C12 C13 O3 -52.5(12) . .
C10 C12 C13 O4 -53.0(13) . .
C14 C12 C13 O4 123.8(9) . .
C10 C12 C14 C15 1.0(14) . .
C13 C12 C14 C15 -175.9(9) . .
C9 C8 C15 C14 -1.5(14) . .
C6 C8 C15 C14 179.3(8) . .
C9 C8 C15 C22 174.7(8) . .
C6 C8 C15 C22 -4.5(14) . .
C12 C14 C15 C8 -0.2(14) . .
C12 C14 C15 C22 -176.7(8) . .
C22 C17 C18 C19 -4.0(19) . .
C17 C18 C19 C20 3.5(18) . .
C17 C18 C19 C16 -176.8(10) . .
O8 C16 C19 C20 169.5(9) . .
O7 C16 C19 C20 -10.8(13) . .
O8 C16 C19 C18 -10.2(14) . .
O7 C16 C19 C18 169.5(10) . .
C18 C19 C20 C21 -1.2(16) . .
C16 C19 C20 C21 179.1(9) . .
C19 C20 C21 C22 -0.6(16) . .
C18 C17 C22 C21 2.1(18) . .
C18 C17 C22 C15 -173.7(10) . .
C20 C21 C22 C17 0.1(16) . .
C20 C21 C22 C15 176.0(8) . .
C8 C15 C22 C17 -87.8(12) . .
C14 C15 C22 C17 88.6(12) . .
C8 C15 C22 C21 96.4(12) . .
C14 C15 C22 C21 -87.2(12) . .
N1 C7 C24 C25 2.1(16) . .
C7 C24 C25 C26 -2.3(16) . .
C7 C24 C25 C25 -179.7(11) . 2_746
C24 C25 C26 C27 3(2) . .
C25 C25 C26 C27 -179.5(14) 2_746 .
C25 C26 C27 N1 -4(2) . .
C5 C6 C1A C4 0.2(15) . .
C8 C6 C1A C4 -173.2(9) . .
C2 C4 C1A C6 4.1(15) . .
C26 C27 N1 C7 3.3(19) . .
C26 C27 N1 Zn2 -179.6(11) . .
C24 C7 N1 C27 -2.6(15) . .
C24 C7 N1 Zn2 -179.6(7) . .
O4 C13 O3 Zn2 -0.9(14) . .
C12 C13 O3 Zn2 174.9(6) . .
O6 C1 O5 Zn2 12.3(11) . 1_666
C2 C1 O5 Zn2 -170.1(5) . 1_666
O5 C1 O6 Zn1 32.7(12) . 1_666
C2 C1 O6 Zn1 -144.9(6) . 1_666
O8 C16 O7 Zn2 -10.8(12) . 2_657
C19 C16 O7 Zn2 169.4(6) . 2_657
O7 C16 O8 Zn1 -44.0(14) . 1_556
C19 C16 O8 Zn1 135.7(7) . 1_556
Zn2 O9 Zn1 O8 -139.8(2) . 1_554
Zn2 O9 Zn1 O8 40.2(2) . 2_657
Zn2 O9 Zn1 O6 -51.5(2) . 1_444
Zn2 O9 Zn1 O6 128.5(2) . 2_767
Zn2 O9 Zn1 O9 111(100) . 2_656
Zn1 O9 Zn2 O7 -22.1(3) . 2_657
Zn1 O9 Zn2 N1 160.8(2) . .
Zn1 O9 Zn2 O3 -108.3(2) . .
Zn1 O9 Zn2 O5 73.6(2) . 1_444
C27 N1 Zn2 O7 -104.6(9) . 2_657
C7 N1 Zn2 O7 72.4(7) . 2_657
C27 N1 Zn2 O9 72.5(9) . .
C7 N1 Zn2 O9 -110.4(7) . .
C27 N1 Zn2 O3 -16.2(9) . .
C7 N1 Zn2 O3 160.9(7) . .
C27 N1 Zn2 O5 157.6(9) . 1_444
C7 N1 Zn2 O5 -25.4(7) . 1_444
C13 O3 Zn2 O7 -133.5(8) . 2_657
C13 O3 Zn2 O9 -11.0(8) . .
C13 O3 Zn2 N1 107.4(8) . .
C13 O3 Zn2 O5 7(3) . 1_444

loop_
_platon_squeeze_void_nr
_platon_squeeze_void_average_x
_platon_squeeze_void_average_y
_platon_squeeze_void_average_z
_platon_squeeze_void_volume
_platon_squeeze_void_count_electrons
_platon_squeeze_void_content
1 0.500 0.012 1.000 132 -5 ' '
